data_4125596
loop_
_publ_author_name
'Rittle, Jonathan'
'Peters, Jonas C.'

_publ_section_title
;
 N-H Bond Dissociation Enthalpies and Facile H Atom Transfers for Early
 Intermediates of Fe-N2 and Fe-CN Reductions.
;
_journal_issue 8
_journal_name_full 'Journal of the American Chemical Society'
_journal_page_first 3161
_journal_page_last 3170
_journal_paper_doi 10.1021/jacs.6b12861
_journal_volume 139
_journal_year 2017
_chemical_formula_sum 'C46 H72.07 F3 Fe N2 O5 P3 S Si'
_chemical_formula_weight 999.03
_chemical_name_systematic
;
 ?
;
_space_group_crystal_system monoclinic
_space_group_IT_number 14
_space_group_name_Hall '-P 2ybc'
_space_group_name_H-M_alt 'P 1 21/c 1'
_symmetry_space_group_name_Hall '-P 2ybc'
_symmetry_space_group_name_H-M 'P 1 21/c 1'
_atom_sites_solution_hydrogens mixed
_audit_creation_method SHELXL-2013
_cell_angle_alpha 90
_cell_angle_beta 97.288(4)
_cell_angle_gamma 90
_cell_formula_units_Z 4
_cell_length_a 17.1900(12)
_cell_length_b 17.7939(12)
_cell_length_c 16.5123(11)
_cell_measurement_reflns_used 8561
_cell_measurement_temperature 100(2)
_cell_measurement_theta_max 23.61
_cell_measurement_theta_min 2.16
_cell_volume 5009.9(6)
_computing_structure_refinement 'SHELXL-2013 (Sheldrick, 2013)'
_diffrn_ambient_temperature 100(2)
_diffrn_detector_area_resol_mean 8.33
_diffrn_measured_fraction_theta_full 0.999
_diffrn_measured_fraction_theta_max 0.998
_diffrn_measurement_device_type 'Bruker KAPPA APEXII CCD'
_diffrn_measurement_method '\f and \w scans'
_diffrn_radiation_type MoK\a
_diffrn_radiation_wavelength 0.71073
_diffrn_reflns_av_R_equivalents 0.1019
_diffrn_reflns_av_unetI/netI 0.0733
_diffrn_reflns_Laue_measured_fraction_full 0.999
_diffrn_reflns_Laue_measured_fraction_max 0.998
_diffrn_reflns_limit_h_max 20
_diffrn_reflns_limit_h_min -21
_diffrn_reflns_limit_k_max 22
_diffrn_reflns_limit_k_min -22
_diffrn_reflns_limit_l_max 20
_diffrn_reflns_limit_l_min -20
_diffrn_reflns_number 75231
_diffrn_reflns_point_group_measured_fraction_full 0.999
_diffrn_reflns_point_group_measured_fraction_max 0.998
_diffrn_reflns_theta_full 25.242
_diffrn_reflns_theta_max 26.419
_diffrn_reflns_theta_min 2.159
_diffrn_source 'fine-focus sealed tube'
_exptl_absorpt_coefficient_mu 0.518
_exptl_absorpt_correction_type multi-scan
_exptl_absorpt_process_details 'SADABS-2014/5 (Sheldrick, 2014)'
_exptl_crystal_colour purple
_exptl_crystal_density_diffrn 1.325
_exptl_crystal_description block
_exptl_crystal_F_000 2120
_exptl_crystal_size_max 0.220
_exptl_crystal_size_mid 0.200
_exptl_crystal_size_min 0.150
_exptl_transmission_factor_max 0.7454
_exptl_transmission_factor_min 0.6672
_refine_diff_density_max 0.677
_refine_diff_density_min -0.697
_refine_diff_density_rms 0.080
_refine_ls_extinction_method none
_refine_ls_goodness_of_fit_ref 1.028
_refine_ls_hydrogen_treatment mixed
_refine_ls_matrix_type full
_refine_ls_number_parameters 633
_refine_ls_number_reflns 10282
_refine_ls_number_restraints 88
_refine_ls_restrained_S_all 1.036
_refine_ls_R_factor_all 0.1104
_refine_ls_R_factor_gt 0.0607
_refine_ls_shift/su_max 0.004
_refine_ls_shift/su_mean 0.000
_refine_ls_structure_factor_coef Fsqd
_refine_ls_weighting_details 'w=1/[\s^2^(Fo^2^)+(0.0463P)^2^+10.3689P] where P=(Fo^2^+2Fc^2^)/3'
_refine_ls_weighting_scheme calc
_refine_ls_wR_factor_gt 0.1201
_refine_ls_wR_factor_ref 0.1385
_reflns_Friedel_coverage 0.000
_reflns_number_gt 6728
_reflns_number_total 10282
_reflns_threshold_expression 'I > 2\s(I)'
_cod_data_source_file ja6b12861_si_001.cif
_cod_data_source_block a15104
_cod_depositor_comments 'Adding full bibliography for 4125594--4125598.cif.'
_cod_database_code 4125596
_shelx_space_group_comment
;
The symmetry employed for this shelxl refinement is uniquely defined
by the following loop, which should always be used as a source of
symmetry information in preference to the above space-group names.
They are only intended as comments.
;
_shelx_estimated_absorpt_t_min 0.894
_shelx_estimated_absorpt_t_max 0.926
_shelxl_version_number 2013-3

loop_
_space_group_symop_operation_xyz
'x, y, z'
'-x, y+1/2, -z+1/2'
'-x, -y, -z'
'x, -y-1/2, z-1/2'

loop_
_atom_site_label
_atom_site_type_symbol
_atom_site_fract_x
_atom_site_fract_y
_atom_site_fract_z
_atom_site_U_iso_or_equiv
_atom_site_adp_type
_atom_site_occupancy
_atom_site_site_symmetry_order
_atom_site_calc_flag
_atom_site_refinement_flags_posn
_atom_site_refinement_flags_adp
_atom_site_refinement_flags_occupancy
_atom_site_disorder_assembly
_atom_site_disorder_group
Fe1 Fe 0.26674(3) 0.42628(3) 0.64480(3) 0.02030(14) Uani 1 1 d . . . . .
P2 P 0.28402(6) 0.54626(6) 0.60352(5) 0.0216(2) Uani 1 1 d . . . . .
S3 S 0.27340(6) 0.43283(6) 0.26297(6) 0.0289(2) Uani 1 1 d . . . . .
P4 P 0.15616(6) 0.35402(5) 0.65363(5) 0.0205(2) Uani 1 1 d . . . . .
Si5 Si 0.20999(7) 0.49189(6) 0.74363(6) 0.0223(2) Uani 1 1 d . . . . .
P6 P 0.35175(6) 0.39322(6) 0.75271(6) 0.0270(2) Uani 1 1 d . . . . .
F1 F 0.29417(19) 0.57587(14) 0.29637(15) 0.0570(8) Uani 1 1 d . . . . .
O2 O 0.22448(17) 0.43194(18) 0.32807(16) 0.0390(8) Uani 1 1 d . . . . .
F3 F 0.31987(16) 0.54457(15) 0.17778(15) 0.0469(7) Uani 1 1 d . . . . .
F4 F 0.20118(17) 0.55279(17) 0.19978(17) 0.0562(8) Uani 1 1 d . . . . .
O5 O 0.35480(18) 0.41926(17) 0.28965(17) 0.0385(7) Uani 1 1 d . . . . .
C6 C 0.2679(2) 0.6203(2) 0.6763(2) 0.0277(9) Uani 1 1 d . . . . .
N7 N 0.2963(2) 0.37617(19) 0.48104(19) 0.0278(8) Uani 1 1 d . . . . .
C8 C 0.3202(2) 0.4158(2) 0.8528(2) 0.0282(9) Uani 1 1 d . . . . .
C9 C 0.2040(2) 0.5659(2) 0.5171(2) 0.0235(8) Uani 1 1 d . . . . .
H9 H 0.2038 0.5234 0.4775 0.028 Uiso 1 1 calc R U . . .
C10 C 0.1552(2) 0.2693(2) 0.7202(2) 0.0245(9) Uani 1 1 d . . . . .
H10 H 0.2008 0.2373 0.7100 0.029 Uiso 1 1 calc R U . . .
C11 C 0.2288(3) 0.5961(2) 0.7402(2) 0.0294(10) Uani 1 1 d . . . . .
C12 C 0.0765(2) 0.4115(2) 0.6849(2) 0.0223(8) Uani 1 1 d . . . . .
N13 N 0.28488(19) 0.39464(17) 0.55379(18) 0.0242(7) Uani 1 1 d . . . . .
C14 C 0.0433(3) 0.5224(2) 0.7568(2) 0.0303(10) Uani 1 1 d . . . . .
H14 H 0.0588 0.5653 0.7892 0.036 Uiso 1 1 calc R U . . .
C15 C 0.1009(2) 0.4754(2) 0.7308(2) 0.0233(9) Uani 1 1 d . . . . .
C16 C 0.3623(3) 0.3299(2) 0.4657(2) 0.0355(10) Uani 1 1 d . . . . .
H16A H 0.3743 0.3389 0.4101 0.053 Uiso 1 1 calc R U . . .
H16B H 0.3491 0.2768 0.4719 0.053 Uiso 1 1 calc R U . . .
H16C H 0.4081 0.3428 0.5048 0.053 Uiso 1 1 calc R U . . .
C17 C -0.0029(2) 0.3963(2) 0.6654(2) 0.0281(9) Uani 1 1 d . . . . .
H17 H -0.0192 0.3528 0.6345 0.034 Uiso 1 1 calc R U . . .
C18 C 0.3705(2) 0.2891(2) 0.7565(2) 0.0314(10) Uani 1 1 d . . . . .
H18 H 0.3264 0.2661 0.7821 0.038 Uiso 1 1 calc R U . . .
C19 C 0.2204(3) 0.4756(2) 0.9206(2) 0.0336(10) Uani 1 1 d . . . . .
H19 H 0.1747 0.5060 0.9184 0.040 Uiso 1 1 calc R U . . .
C20 C 0.2529(2) 0.4597(2) 0.8487(2) 0.0266(9) Uani 1 1 d . . . . .
C21 C 0.3222(3) 0.4062(3) 0.9988(2) 0.0452(13) Uani 1 1 d . . . . .
H21 H 0.3463 0.3886 1.0503 0.054 Uiso 1 1 calc R U . . .
C22 C 0.1620(3) 0.2481(2) 0.5278(2) 0.0318(10) Uani 1 1 d . . . . .
H22A H 0.1337 0.2235 0.4798 0.048 Uiso 1 1 calc R U . . .
H22B H 0.1715 0.2118 0.5726 0.048 Uiso 1 1 calc R U . . .
H22C H 0.2122 0.2673 0.5144 0.048 Uiso 1 1 calc R U . . .
O23 O 0.2406(2) 0.39614(17) 0.18935(17) 0.0517(10) Uani 1 1 d . . . . .
C24 C 0.3704(2) 0.5822(2) 0.5578(2) 0.0280(9) Uani 1 1 d . . . . .
H24 H 0.3534 0.6315 0.5322 0.034 Uiso 1 1 calc R U . . .
C25 C 0.2137(3) 0.6386(2) 0.4696(2) 0.0312(10) Uani 1 1 d . . . . .
H25A H 0.1666 0.6472 0.4308 0.047 Uiso 1 1 calc R U . . .
H25B H 0.2594 0.6341 0.4400 0.047 Uiso 1 1 calc R U . . .
H25C H 0.2214 0.6809 0.5078 0.047 Uiso 1 1 calc R U . . .
C26 C 0.4463(3) 0.2614(3) 0.8062(3) 0.0456(12) Uani 1 1 d . . . . .
H26A H 0.4459 0.2063 0.8085 0.068 Uiso 1 1 calc R U . . .
H26B H 0.4501 0.2818 0.8617 0.068 Uiso 1 1 calc R U . . .
H26C H 0.4914 0.2782 0.7802 0.068 Uiso 1 1 calc R U . . .
C27 C 0.1127(2) 0.3138(2) 0.5541(2) 0.0272(9) Uani 1 1 d . . . . .
H27 H 0.0611 0.2918 0.5635 0.033 Uiso 1 1 calc R U . . .
C28 C -0.0348(3) 0.5072(2) 0.7363(3) 0.0339(10) Uani 1 1 d . . . . .
H28 H -0.0730 0.5402 0.7535 0.041 Uiso 1 1 calc R U . . .
C29 C 0.2718(3) 0.5310(2) 0.2328(2) 0.0331(10) Uani 1 1 d . . . . .
C30 C -0.0583(3) 0.4443(2) 0.6906(3) 0.0340(10) Uani 1 1 d . . . . .
H30 H -0.1125 0.4339 0.6765 0.041 Uiso 1 1 calc R U . . .
C31 C 0.1662(2) 0.2890(2) 0.8113(2) 0.0281(9) Uani 1 1 d . . . . .
H31A H 0.1674 0.2428 0.8437 0.042 Uiso 1 1 calc R U . . .
H31B H 0.1225 0.3207 0.8237 0.042 Uiso 1 1 calc R U . . .
H31C H 0.2157 0.3163 0.8249 0.042 Uiso 1 1 calc R U . . .
C32 C 0.2544(3) 0.4475(3) 0.9946(2) 0.0416(12) Uani 1 1 d . . . . .
H32 H 0.2309 0.4567 1.0427 0.050 Uiso 1 1 calc R U . . .
C34 C 0.0817(3) 0.2202(2) 0.7040(3) 0.0359(10) Uani 1 1 d . . . . .
H34A H 0.0860 0.1777 0.7422 0.054 Uiso 1 1 calc R U . . .
H34B H 0.0766 0.2012 0.6479 0.054 Uiso 1 1 calc R U . . .
H34C H 0.0353 0.2502 0.7117 0.054 Uiso 1 1 calc R U . . .
C35 C 0.1239(2) 0.5667(2) 0.5478(2) 0.0304(9) Uani 1 1 d . . . . .
H35A H 0.0826 0.5682 0.5011 0.046 Uiso 1 1 calc R U . . .
H35B H 0.1198 0.6112 0.5820 0.046 Uiso 1 1 calc R U . . .
H35C H 0.1180 0.5213 0.5800 0.046 Uiso 1 1 calc R U . . .
C37 C 0.3671(3) 0.2542(2) 0.6707(2) 0.0377(11) Uani 1 1 d . . . . .
H37A H 0.3719 0.1994 0.6755 0.057 Uiso 1 1 calc R U . . .
H37B H 0.4102 0.2740 0.6435 0.057 Uiso 1 1 calc R U . . .
H37C H 0.3169 0.2669 0.6386 0.057 Uiso 1 1 calc R U . . .
C38 C 0.4433(3) 0.5998(3) 0.6173(3) 0.0395(11) Uani 1 1 d . . . . .
H38A H 0.4784 0.6324 0.5906 0.059 Uiso 1 1 calc R U . . .
H38B H 0.4706 0.5529 0.6343 0.059 Uiso 1 1 calc R U . . .
H38C H 0.4279 0.6255 0.6653 0.059 Uiso 1 1 calc R U . . .
C39 C 0.2260(3) 0.7253(3) 0.7866(3) 0.0541(15) Uani 1 1 d . . . . .
H39 H 0.2106 0.7616 0.8236 0.065 Uiso 1 1 calc R U . . .
C40 C 0.2877(3) 0.6957(2) 0.6678(3) 0.0402(12) Uani 1 1 d . . . . .
H40 H 0.3155 0.7112 0.6245 0.048 Uiso 1 1 calc R U . . .
C1AA C 0.0946(3) 0.3733(2) 0.4866(2) 0.0311(10) Uani 1 1 d . . . . .
H1AA H 0.0712 0.3488 0.4362 0.047 Uiso 1 1 calc R U . . .
H1AB H 0.1433 0.3985 0.4771 0.047 Uiso 1 1 calc R U . . .
H1AC H 0.0578 0.4104 0.5038 0.047 Uiso 1 1 calc R U . . .
C3AA C 0.3562(3) 0.3897(3) 0.9289(2) 0.0377(11) Uani 1 1 d . . . . .
H3AA H 0.4031 0.3610 0.9324 0.045 Uiso 1 1 calc R U . . .
C5 C 0.2082(3) 0.6503(2) 0.7959(3) 0.0408(11) Uani 1 1 d . . . . .
H5 H 0.1817 0.6351 0.8404 0.049 Uiso 1 1 calc R U . . .
C0AA C 0.2666(3) 0.7473(3) 0.7229(3) 0.0544(15) Uani 1 1 d . . . . .
H0AA H 0.2799 0.7987 0.7174 0.065 Uiso 1 1 calc R U . . .
C7 C 0.6030(4) 0.3892(3) 1.0424(4) 0.0677(17) Uani 1 1 d . . . . .
H7A H 0.5596 0.4151 1.0081 0.081 Uiso 1 1 calc R U . . .
H7B H 0.6372 0.4274 1.0726 0.081 Uiso 1 1 calc R U . . .
C2AA C 0.5718(4) 0.3345(3) 1.1004(4) 0.0690(17) Uani 1 1 d . . . . .
H2AA H 0.6047 0.3344 1.1541 0.083 Uiso 1 1 calc R U . . .
H2AB H 0.5171 0.3469 1.1083 0.083 Uiso 1 1 calc R U . . .
C13 C 0.6487(4) 0.3405(3) 0.9915(4) 0.0705(18) Uani 1 1 d . . . . .
H13A H 0.6480 0.3617 0.9360 0.085 Uiso 1 1 calc R U . . .
H13B H 0.7038 0.3359 1.0169 0.085 Uiso 1 1 calc R U . . .
O43 O 0.6113(3) 0.2705(2) 0.9882(3) 0.0962(17) Uani 1 1 d . . . . .
C44 C 0.5760(4) 0.2598(3) 1.0578(4) 0.0689(17) Uani 1 1 d . . . . .
H44A H 0.6068 0.2236 1.0944 0.083 Uiso 1 1 calc R U . . .
H44B H 0.5226 0.2391 1.0432 0.083 Uiso 1 1 calc R U . . .
C43 C 0.3907(2) 0.5331(3) 0.4879(2) 0.0341(10) Uani 1 1 d . . . . .
H43A H 0.4295 0.5589 0.4591 0.051 Uiso 1 1 calc R U . . .
H43B H 0.3432 0.5235 0.4499 0.051 Uiso 1 1 calc R U . . .
H43C H 0.4126 0.4853 0.5097 0.051 Uiso 1 1 calc R U . . .
C36A C 0.4923(3) 0.4169(3) 0.6875(2) 0.0372(11) Uani 1 1 d . . . . .
H36A H 0.5380 0.4496 0.6864 0.056 Uiso 1 1 calc R U . . .
H36B H 0.4563 0.4235 0.6370 0.056 Uiso 1 1 calc R U . . .
H36C H 0.5096 0.3644 0.6922 0.056 Uiso 1 1 calc R U . . .
H7 H 0.261(3) 0.395(3) 0.430(3) 0.073(17) Uiso 1 1 d . . . . .
C33 C 0.4504(3) 0.4372(3) 0.7604(3) 0.0529(15) Uani 1 1 d . . . . .
C50A C 0.4977(5) 0.4545(6) 0.8395(5) 0.039(3) Uani 0.497(10) 1 d . . P A 1
H50A H 0.5352 0.4945 0.8318 0.059 Uiso 0.497(10) 1 calc R U P A 1
H50B H 0.5261 0.4093 0.8603 0.059 Uiso 0.497(10) 1 calc R U P A 1
H50C H 0.4629 0.4710 0.8787 0.059 Uiso 0.497(10) 1 calc R U P A 1
C50B C 0.4577(5) 0.5061(5) 0.7916(5) 0.033(3) Uani 0.503(10) 1 d . . P A 2
H50D H 0.5087 0.5269 0.7827 0.049 Uiso 0.503(10) 1 calc R U P A 2
H50E H 0.4540 0.5040 0.8503 0.049 Uiso 0.503(10) 1 calc R U P A 2
H50F H 0.4158 0.5382 0.7647 0.049 Uiso 0.503(10) 1 calc R U P A 2
C1 C -0.0129(7) 0.0990(7) 0.4329(6) 0.062(3) Uani 0.532(11) 1 d D U P B 1
H1A H -0.0372 0.0560 0.4010 0.075 Uiso 0.532(11) 1 calc R U P B 1
H1B H 0.0425 0.1033 0.4227 0.075 Uiso 0.532(11) 1 calc R U P B 1
O9 O -0.0719(7) 0.1382(8) 0.5442(6) 0.113(4) Uani 0.532(11) 1 d D U P B 1
C4AA C -0.0571(8) 0.1711(9) 0.4088(7) 0.071(4) Uani 0.532(11) 1 d D U P B 1
H4AA H -0.0208 0.2144 0.4098 0.085 Uiso 0.532(11) 1 calc R U P B 1
H4AB H -0.0868 0.1668 0.3535 0.085 Uiso 0.532(11) 1 calc R U P B 1
C1B C -0.0175(8) 0.0881(7) 0.5208(7) 0.077(4) Uani 0.532(11) 1 d D U P B 1
H1B1 H -0.0337 0.0359 0.5311 0.092 Uiso 0.532(11) 1 calc R U P B 1
H1B2 H 0.0344 0.0972 0.5527 0.092 Uiso 0.532(11) 1 calc R U P B 1
C6AA C -0.1113(8) 0.1793(9) 0.4723(8) 0.102(6) Uani 0.532(11) 1 d D U P B 1
H6AA H -0.1185 0.2329 0.4855 0.122 Uiso 0.532(11) 1 calc R U P B 1
H6AB H -0.1632 0.1570 0.4533 0.122 Uiso 0.532(11) 1 calc R U P B 1
C1A C -0.0599(7) 0.2399(6) 0.4869(7) 0.058(4) Uani 0.468(11) 1 d D U P B 2
C2 C -0.0325(12) 0.1334(10) 0.4169(10) 0.082(5) Uani 0.468(11) 1 d D U P B 2
H2A H 0.0252 0.1298 0.4298 0.098 Uiso 0.468(11) 1 calc R U P B 2
H2B H -0.0492 0.1026 0.3679 0.098 Uiso 0.468(11) 1 calc R U P B 2
C3 C -0.0719(16) 0.1060(10) 0.4884(14) 0.145(9) Uani 0.468(11) 1 d D U P B 2
H3A H -0.1212 0.0788 0.4700 0.173 Uiso 0.468(11) 1 calc R U P B 2
H3B H -0.0367 0.0733 0.5252 0.173 Uiso 0.468(11) 1 calc R U P B 2
C4 C -0.0567(13) 0.2138(11) 0.4020(9) 0.119(7) Uani 0.468(11) 1 d D U P B 2
H4A H -0.0175 0.2421 0.3753 0.143 Uiso 0.468(11) 1 calc R U P B 2
H4B H -0.1086 0.2176 0.3685 0.143 Uiso 0.468(11) 1 calc R U P B 2
O1A O -0.0868(12) 0.1780(9) 0.5273(9) 0.146(6) Uani 0.468(11) 1 d D U P B 2

loop_
_atom_site_aniso_label
_atom_site_aniso_U_11
_atom_site_aniso_U_22
_atom_site_aniso_U_33
_atom_site_aniso_U_23
_atom_site_aniso_U_13
_atom_site_aniso_U_12
Fe1 0.0304(3) 0.0199(3) 0.0112(2) 0.0004(2) 0.0050(2) -0.0002(2)
P2 0.0301(6) 0.0214(5) 0.0131(4) 0.0014(4) 0.0021(4) -0.0037(4)
S3 0.0417(7) 0.0272(5) 0.0181(5) 0.0027(4) 0.0052(4) -0.0063(5)
P4 0.0279(6) 0.0201(5) 0.0139(4) -0.0021(4) 0.0041(4) 0.0009(4)
Si5 0.0350(6) 0.0208(5) 0.0119(5) -0.0031(4) 0.0060(4) -0.0030(5)
P6 0.0319(6) 0.0339(6) 0.0154(5) 0.0068(4) 0.0034(4) -0.0010(5)
F1 0.109(2) 0.0300(14) 0.0300(14) -0.0028(11) 0.0017(15) -0.0042(16)
O2 0.0402(18) 0.055(2) 0.0231(14) 0.0147(14) 0.0081(13) 0.0010(16)
F3 0.0623(18) 0.0452(16) 0.0362(14) 0.0107(12) 0.0178(13) -0.0146(14)
F4 0.0525(18) 0.063(2) 0.0526(17) 0.0262(15) 0.0051(14) 0.0105(15)
O5 0.0446(19) 0.0376(18) 0.0355(16) 0.0059(14) 0.0139(14) 0.0056(15)
C6 0.042(3) 0.022(2) 0.0184(18) -0.0012(16) 0.0012(17) -0.0059(18)
N7 0.036(2) 0.0315(19) 0.0162(16) -0.0010(14) 0.0063(15) 0.0041(16)
C8 0.037(2) 0.032(2) 0.0156(18) 0.0038(16) 0.0008(17) -0.0066(19)
C9 0.031(2) 0.023(2) 0.0161(17) 0.0013(15) 0.0021(16) -0.0005(18)
C10 0.032(2) 0.020(2) 0.0218(19) 0.0014(15) 0.0069(17) 0.0043(17)
C11 0.042(3) 0.027(2) 0.0195(19) -0.0068(16) 0.0033(18) -0.0060(19)
C12 0.028(2) 0.024(2) 0.0159(17) 0.0003(15) 0.0054(16) 0.0025(17)
N13 0.0333(19) 0.0211(16) 0.0186(16) 0.0003(13) 0.0048(14) -0.0009(15)
C14 0.044(3) 0.026(2) 0.023(2) -0.0032(16) 0.0109(19) 0.0047(19)
C15 0.031(2) 0.023(2) 0.0161(18) 0.0006(15) 0.0057(16) 0.0014(17)
C16 0.046(3) 0.037(3) 0.026(2) 0.0045(19) 0.016(2) 0.011(2)
C17 0.035(2) 0.029(2) 0.0203(19) -0.0039(16) 0.0047(17) 0.0016(19)
C18 0.033(2) 0.037(2) 0.025(2) 0.0100(18) 0.0087(18) 0.008(2)
C19 0.049(3) 0.036(2) 0.0177(19) -0.0050(17) 0.0129(19) -0.008(2)
C20 0.039(3) 0.028(2) 0.0131(17) -0.0027(16) 0.0048(17) -0.0105(19)
C21 0.075(4) 0.046(3) 0.014(2) 0.0062(19) 0.001(2) -0.012(3)
C22 0.045(3) 0.030(2) 0.022(2) -0.0114(17) 0.0072(18) -0.006(2)
O23 0.092(3) 0.0378(18) 0.0237(16) -0.0013(13) 0.0002(16) -0.0286(18)
C24 0.034(2) 0.030(2) 0.0198(19) 0.0071(16) 0.0052(17) -0.0067(19)
C25 0.040(3) 0.026(2) 0.027(2) 0.0077(17) 0.0006(19) -0.0011(19)
C26 0.041(3) 0.056(3) 0.041(3) 0.026(2) 0.010(2) 0.015(2)
C27 0.032(2) 0.030(2) 0.0200(19) -0.0059(16) 0.0049(17) -0.0030(19)
C28 0.037(3) 0.034(2) 0.033(2) -0.0001(19) 0.013(2) 0.014(2)
C29 0.047(3) 0.031(2) 0.021(2) -0.0006(17) 0.006(2) -0.002(2)
C30 0.031(2) 0.039(3) 0.033(2) -0.0003(19) 0.0065(19) 0.005(2)
C31 0.040(3) 0.024(2) 0.0216(19) 0.0048(16) 0.0089(18) 0.0002(19)
C32 0.068(4) 0.043(3) 0.016(2) -0.0035(18) 0.013(2) -0.015(3)
C34 0.048(3) 0.027(2) 0.035(2) 0.0015(18) 0.010(2) -0.008(2)
C35 0.031(2) 0.036(2) 0.024(2) 0.0074(18) 0.0007(17) 0.004(2)
C37 0.051(3) 0.034(2) 0.031(2) 0.0118(19) 0.014(2) 0.017(2)
C38 0.039(3) 0.045(3) 0.033(2) 0.009(2) 0.001(2) -0.019(2)
C39 0.102(5) 0.029(3) 0.034(3) -0.016(2) 0.019(3) -0.006(3)
C40 0.069(3) 0.028(2) 0.025(2) -0.0033(18) 0.008(2) -0.011(2)
C1AA 0.038(3) 0.040(3) 0.0145(18) -0.0043(17) -0.0003(17) 0.003(2)
C3AA 0.049(3) 0.041(3) 0.021(2) 0.0040(19) -0.001(2) -0.010(2)
C5 0.067(3) 0.032(2) 0.026(2) -0.0094(19) 0.014(2) -0.007(2)
C0AA 0.100(4) 0.022(2) 0.043(3) -0.008(2) 0.016(3) -0.015(3)
C7 0.070(4) 0.048(3) 0.090(5) -0.019(3) 0.033(3) -0.013(3)
C2AA 0.071(4) 0.064(4) 0.078(4) -0.010(3) 0.035(3) -0.003(3)
C13 0.095(5) 0.045(3) 0.080(4) -0.008(3) 0.042(4) -0.009(3)
O43 0.174(5) 0.044(2) 0.085(3) -0.014(2) 0.072(3) -0.009(3)
C44 0.090(5) 0.052(4) 0.070(4) -0.003(3) 0.030(3) -0.021(3)
C43 0.031(2) 0.047(3) 0.027(2) 0.0070(19) 0.0104(18) -0.004(2)
C36A 0.035(3) 0.052(3) 0.025(2) 0.009(2) 0.0062(19) -0.001(2)
C33 0.043(3) 0.099(5) 0.018(2) -0.012(2) 0.007(2) -0.030(3)
C50A 0.026(5) 0.061(7) 0.031(5) 0.008(4) 0.004(4) -0.003(5)
C50B 0.038(5) 0.037(5) 0.023(4) -0.004(4) 0.010(4) -0.007(4)
C1 0.063(5) 0.068(5) 0.058(5) -0.005(4) 0.015(4) 0.005(4)
O9 0.122(6) 0.125(6) 0.097(5) -0.014(4) 0.030(4) 0.023(4)
C4AA 0.069(5) 0.068(6) 0.076(5) 0.007(4) 0.009(4) 0.005(4)
C1B 0.079(6) 0.084(6) 0.071(5) -0.007(4) 0.024(4) 0.000(4)
C6AA 0.097(7) 0.105(7) 0.103(7) -0.008(5) 0.014(5) 0.022(5)
C1A 0.057(5) 0.059(5) 0.063(5) 0.000(4) 0.023(4) -0.001(4)
C2 0.082(7) 0.084(7) 0.080(6) -0.004(5) 0.016(5) -0.005(5)
C3 0.150(10) 0.141(10) 0.143(10) -0.003(5) 0.024(5) 0.000(5)
C4 0.118(8) 0.119(8) 0.120(8) 0.007(5) 0.013(5) -0.003(5)
O1A 0.156(8) 0.143(8) 0.143(8) -0.009(5) 0.028(5) 0.006(5)

loop_
_atom_type_symbol
_atom_type_description
_atom_type_scat_dispersion_real
_atom_type_scat_dispersion_imag
_atom_type_scat_source
C C 0.0033 0.0016 'International Tables Vol C Tables 4.2.6.8 and 6.1.1.4'
H H 0.0000 0.0000 'International Tables Vol C Tables 4.2.6.8 and 6.1.1.4'
N N 0.0061 0.0033 'International Tables Vol C Tables 4.2.6.8 and 6.1.1.4'
O O 0.0106 0.0060 'International Tables Vol C Tables 4.2.6.8 and 6.1.1.4'
F F 0.0171 0.0103 'International Tables Vol C Tables 4.2.6.8 and 6.1.1.4'
Si Si 0.0817 0.0704 'International Tables Vol C Tables 4.2.6.8 and 6.1.1.4'
P P 0.1023 0.0942 'International Tables Vol C Tables 4.2.6.8 and 6.1.1.4'
S S 0.1246 0.1234 'International Tables Vol C Tables 4.2.6.8 and 6.1.1.4'
Fe Fe 0.3463 0.8444 'International Tables Vol C Tables 4.2.6.8 and 6.1.1.4'

loop_
_geom_angle_atom_site_label_1
_geom_angle_atom_site_label_2
_geom_angle_atom_site_label_3
_geom_angle
N13 Fe1 P6 116.78(12)
N13 Fe1 P2 90.02(11)
P6 Fe1 P2 112.91(4)
N13 Fe1 P4 96.77(11)
P6 Fe1 P4 105.23(4)
P2 Fe1 P4 132.89(4)
N13 Fe1 Si5 160.99(11)
P6 Fe1 Si5 82.09(4)
P2 Fe1 Si5 79.68(4)
P4 Fe1 Si5 79.24(4)
C6 P2 C24 102.35(19)
C6 P2 C9 101.93(18)
C24 P2 C9 99.91(17)
C6 P2 Fe1 116.35(13)
C24 P2 Fe1 125.86(14)
C9 P2 Fe1 106.90(12)
O23 S3 O5 116.7(2)
O23 S3 O2 115.0(2)
O5 S3 O2 113.99(17)
O23 S3 C29 102.42(18)
O5 S3 C29 103.1(2)
O2 S3 C29 102.97(19)
C12 P4 C27 103.49(18)
C12 P4 C10 102.79(17)
C27 P4 C10 100.17(17)
C12 P4 Fe1 110.89(13)
C27 P4 Fe1 113.52(14)
C10 P4 Fe1 123.65(13)
C15 Si5 C11 108.83(18)
C15 Si5 C20 108.86(17)
C11 Si5 C20 106.14(17)
C15 Si5 Fe1 110.13(12)
C11 Si5 Fe1 112.62(13)
C20 Si5 Fe1 110.13(14)
C8 P6 C33 102.47(19)
C8 P6 C18 104.67(18)
C33 P6 C18 105.2(2)
C8 P6 Fe1 114.79(14)
C33 P6 Fe1 116.25(16)
C18 P6 Fe1 112.20(13)
C11 C6 C40 121.5(4)
C11 C6 P2 113.8(3)
C40 C6 P2 124.6(3)
N13 N7 C16 121.6(3)
C20 C8 C3AA 119.9(4)
C20 C8 P6 114.5(3)
C3AA C8 P6 125.5(3)
C35 C9 C25 108.9(3)
C35 C9 P2 110.7(2)
C25 C9 P2 115.3(3)
C34 C10 C31 107.3(3)
C34 C10 P4 115.2(3)
C31 C10 P4 112.5(3)
C6 C11 C5 118.0(4)
C6 C11 Si5 115.4(3)
C5 C11 Si5 126.5(3)
C17 C12 C15 120.1(4)
C17 C12 P4 124.9(3)
C15 C12 P4 114.9(3)
N7 N13 Fe1 174.7(3)
C28 C14 C15 120.9(4)
C12 C15 C14 118.3(4)
C12 C15 Si5 114.4(3)
C14 C15 Si5 127.1(3)
C30 C17 C12 120.3(4)
C26 C18 C37 107.1(4)
C26 C18 P6 117.8(3)
C37 C18 P6 112.3(3)
C32 C19 C20 120.4(4)
C8 C20 C19 119.3(4)
C8 C20 Si5 116.2(3)
C19 C20 Si5 124.5(3)
C32 C21 C3AA 121.0(4)
C43 C24 C38 111.0(4)
C43 C24 P2 112.4(3)
C38 C24 P2 116.2(3)
C22 C27 C1AA 112.7(3)
C22 C27 P4 111.6(3)
C1AA C27 P4 113.3(3)
C14 C28 C30 120.3(4)
F4 C29 F3 106.5(3)
F4 C29 F1 107.9(4)
F3 C29 F1 106.7(4)
F4 C29 S3 112.1(3)
F3 C29 S3 111.9(3)
F1 C29 S3 111.5(3)
C17 C30 C28 120.1(4)
C21 C32 C19 120.1(4)
C5 C39 C0AA 119.8(4)
C0AA C40 C6 119.2(4)
C21 C3AA C8 119.2(5)
C39 C5 C11 120.6(4)
C40 C0AA C39 120.8(4)
C13 C7 C2AA 103.6(5)
C44 C2AA C7 103.3(5)
O43 C13 C7 105.4(5)
C44 O43 C13 109.9(4)
O43 C44 C2AA 108.6(5)
C50B C33 C36A 119.6(5)
C50A C33 C36A 119.0(5)
C50B C33 P6 117.1(5)
C50A C33 P6 122.8(4)
C36A C33 P6 111.4(3)
C1B C1 C4AA 106.3(8)
C1B O9 C6AA 110.6(9)
C6AA C4AA C1 103.6(9)
O9 C1B C1 108.2(9)
O9 C6AA C4AA 104.6(9)
O1A C1A C4 104.9(10)
C4 C2 C3 107.1(11)
O1A C3 C2 100.3(11)
C1A C4 C2 100.7(10)
C1A O1A C3 113.1(11)

loop_
_geom_bond_atom_site_label_1
_geom_bond_atom_site_label_2
_geom_bond_distance
Fe1 N13 1.671(3)
Fe1 P6 2.2353(11)
Fe1 P2 2.2719(11)
Fe1 P4 2.3147(12)
Fe1 Si5 2.3198(12)
P2 C6 1.828(4)
P2 C24 1.864(4)
P2 C9 1.885(4)
S3 O23 1.431(3)
S3 O5 1.433(3)
S3 O2 1.446(3)
S3 C29 1.816(4)
P4 C12 1.836(4)
P4 C27 1.860(4)
P4 C10 1.867(4)
Si5 C15 1.883(4)
Si5 C11 1.885(4)
Si5 C20 1.886(4)
P6 C8 1.848(4)
P6 C33 1.857(5)
P6 C18 1.881(4)
F1 C29 1.336(5)
F3 C29 1.326(5)
F4 C29 1.323(5)
C6 C11 1.389(6)
C6 C40 1.396(6)
N7 N13 1.284(4)
N7 C16 1.450(5)
C8 C20 1.391(6)
C8 C3AA 1.407(5)
C9 C35 1.526(5)
C9 C25 1.532(5)
C10 C34 1.532(6)
C10 C31 1.534(5)
C11 C5 1.409(6)
C12 C17 1.388(5)
C12 C15 1.401(5)
C14 C28 1.369(6)
C14 C15 1.404(5)
C17 C30 1.381(6)
C18 C26 1.530(6)
C18 C37 1.541(6)
C19 C32 1.380(6)
C19 C20 1.404(5)
C21 C32 1.371(7)
C21 C3AA 1.390(6)
C22 C27 1.537(5)
C24 C43 1.524(6)
C24 C38 1.524(5)
C27 C1AA 1.540(5)
C28 C30 1.382(6)
C39 C5 1.382(6)
C39 C0AA 1.391(7)
C40 C0AA 1.373(6)
C7 C13 1.498(8)
C7 C2AA 1.512(8)
C2AA C44 1.511(8)
C13 O43 1.400(7)
O43 C44 1.378(7)
C36A C33 1.523(6)
C33 C50B 1.329(9)
C33 C50A 1.480(9)
C1 C1B 1.477(11)
C1 C4AA 1.518(12)
O9 C1B 1.382(11)
O9 C6AA 1.483(13)
C4AA C6AA 1.495(12)
C1A O1A 1.397(13)
C1A C4 1.486(13)
C2 C4 1.500(14)
C2 C3 1.514(14)
C3 O1A 1.470(13)
